data_2013060
loop_
_publ_author_name
'Baudron, Stephane A.'
'Batail, Patrick'

_publ_section_title
;Bis(tetraphenylphosphonium)
 bis[<i>cis</i>-1,2-bis(methoxycarbonyl)ethylenedithiolato-\k^2^<i>S</i>,<i>S</i>']nickelate(II)
 and bis(tetraphenylphosphonium)
 bis[<i>cis</i>-1,2-bis(methoxycarbonyl)ethylenedithiolato-\k^2^<i>S</i>,<i>S</i>']nickelate(III)
 iodide
;
_journal_issue 12
_journal_name_full 'Acta Crystallographica Section C'
_journal_page_first m575
_journal_page_last m577
_journal_paper_doi 10.1107/S0108270102019212
_journal_volume 58
_journal_year 2002
_chemical_formula_iupac '(C24 H20 P)2 [Ni (C6 H6 O4 S2)2]'
_chemical_formula_moiety '2C24 H20 P + , C12 H12 O8 S4 Ni 2-'
_chemical_formula_sum 'C60 H52 Ni O8 P2 S4'
_chemical_formula_weight 1149.91
_chemical_name_systematic
;
Bis(tetraphenylphosphonium)
bis(cis-1,2-dimethoxycarbonylethylenedithiolato-\k^2^S,S')nickelate(II)
;
_space_group_IT_number 2
_symmetry_cell_setting triclinic
_symmetry_space_group_name_Hall '-P 1'
_symmetry_space_group_name_H-M 'P -1'
_audit_creation_method 'WinGX routine CIF_UPDATE'
_cell_angle_alpha 68.023(16)
_cell_angle_beta 68.730(15)
_cell_angle_gamma 80.092(17)
_cell_formula_units_Z 1
_cell_length_a 10.2994(14)
_cell_length_b 11.1508(16)
_cell_length_c 13.8197(19)
_cell_measurement_reflns_used 8000
_cell_measurement_temperature 200(2)
_cell_measurement_theta_max 26.05
_cell_measurement_theta_min 1.65
_cell_volume 1370.3(4)
_computing_cell_refinement 'SELECT and CELL, both in IPDS'
_computing_data_collection 'EXPOSE in IPDS (Stoe & Cie, 1995)'
_computing_data_reduction 'INTEGRATE in IPDS'
_computing_molecular_graphics 'ORTEP-3 for Windows (Farrugia, 1997)'
_computing_publication_material 'WinGX (Farrugia, 1999)'
_computing_structure_refinement 'SHELXL97 (Sheldrick, 1997)'
_computing_structure_solution 'SHELXS97 (Sheldrick, 1997)'
_diffrn_detector_area_resol_mean 6.66
_diffrn_measured_fraction_theta_full 0.93
_diffrn_measured_fraction_theta_max 0.93
_diffrn_measurement_device_type 'Stoe IPDS'
_diffrn_measurement_method 'oscillation, \D\f = 1.4\%'
_diffrn_radiation_type MoK\a
_diffrn_radiation_wavelength 0.71073
_diffrn_reflns_av_R_equivalents 0.052
_diffrn_reflns_limit_h_max 12
_diffrn_reflns_limit_h_min -11
_diffrn_reflns_limit_k_max 13
_diffrn_reflns_limit_k_min -12
_diffrn_reflns_limit_l_max 16
_diffrn_reflns_limit_l_min 0
_diffrn_reflns_number 14269
_diffrn_reflns_theta_full 25.91
_diffrn_reflns_theta_max 25.91
_diffrn_reflns_theta_min 1.97
_exptl_absorpt_coefficient_mu 0.62
_exptl_absorpt_correction_T_max 0.928
_exptl_absorpt_correction_T_min 0.777
_exptl_absorpt_correction_type numerical
_exptl_absorpt_process_details '(FACEIT in IPDS; Stoe & Cie, 1995)'
_exptl_crystal_colour red
_exptl_crystal_density_diffrn 1.393
_exptl_crystal_density_meas ?
_exptl_crystal_density_method 'not measured'
_exptl_crystal_description prism
_exptl_crystal_F_000 598
_exptl_crystal_size_max 0.63
_exptl_crystal_size_mid 0.23
_exptl_crystal_size_min 0.15
_refine_diff_density_max 0.33
_refine_diff_density_min -0.16
_refine_ls_extinction_method none
_refine_ls_goodness_of_fit_ref 0.927
_refine_ls_hydrogen_treatment constr
_refine_ls_matrix_type full
_refine_ls_number_parameters 340
_refine_ls_number_reflns 4966
_refine_ls_number_restraints 0
_refine_ls_restrained_S_all 0.927
_refine_ls_R_factor_gt 0.029
_refine_ls_shift/su_max 0.001
_refine_ls_structure_factor_coef Fsqd
_refine_ls_weighting_details 'calc w = 1/[\s^2^(Fo^2^)+(0.0386P)^2^] where P=(Fo^2^+2Fc^2^)/3'
_refine_ls_weighting_scheme calc
_refine_ls_wR_factor_ref 0.071
_reflns_number_gt 3899
_reflns_number_total 4966
_reflns_threshold_expression I>2\s(I)
_cod_data_source_file dn1015.cif
_cod_data_source_block I
_cod_depositor_comments
;
The following automatic conversions were performed:

'_exptl_crystal_density_meas' value 'not measured' was changed to '?'
- the value is perceived as not measured.

Automatic conversion script
Id: cif_fix_values 3008 2015-01-20 13:52:24Z robertas 
;
_cod_original_cell_volume 1370.3(3)
_cod_database_code 2013060
_cod_database_fobs_code 2013060

loop_
_symmetry_equiv_pos_as_xyz
'x, y, z'
'-x, -y, -z'

loop_
_atom_site_label
_atom_site_fract_x
_atom_site_fract_y
_atom_site_fract_z
_atom_site_U_iso_or_equiv
_atom_site_adp_type
_atom_site_calc_flag
_atom_site_refinement_flags
_atom_site_occupancy
_atom_site_disorder_assembly
_atom_site_disorder_group
_atom_site_type_symbol
Ni1 0.0 0.0 0.0 0.02188(10) Uani d S 1 . . Ni
S1 -0.09482(6) -0.17867(4) 0.12403(4) 0.02918(13) Uani d . 1 . . S
S2 -0.02986(6) 0.08252(4) 0.12725(4) 0.02770(12) Uani d . 1 . . S
C1 -0.2417(3) -0.24640(19) 0.34362(16) 0.0325(5) Uani d . 1 . . C
C2 -0.1561(2) -0.14421(17) 0.24564(15) 0.0242(4) Uani d . 1 . . C
C3 -0.1285(2) -0.03120(17) 0.24930(15) 0.0241(4) Uani d . 1 . . C
C4 -0.1688(2) 0.00043(18) 0.35068(16) 0.0291(5) Uani d . 1 . . C
C5 -0.4699(3) -0.3052(3) 0.45821(19) 0.0591(8) Uani d . 1 . . C
H5B -0.565 -0.2804 0.4614 0.089 Uiso calc R 1 . . H
H5C -0.455 -0.2975 0.5203 0.089 Uiso calc R 1 . . H
H5D -0.4509 -0.3933 0.4602 0.089 Uiso calc R 1 . . H
C6 -0.2965(4) -0.0620(3) 0.5421(2) 0.0802(12) Uani d . 1 . . C
H6B -0.3571 -0.1285 0.5987 0.12 Uiso calc R 1 . . H
H6C -0.344 0.0211 0.5364 0.12 Uiso calc R 1 . . H
H6D -0.2143 -0.0651 0.5604 0.12 Uiso calc R 1 . . H
O1 -0.1971(2) -0.34208(16) 0.40061(14) 0.0621(5) Uani d . 1 . . O
O2 -0.37791(17) -0.22188(15) 0.35727(12) 0.0408(4) Uani d . 1 . . O
O3 -0.12698(17) 0.08992(13) 0.35905(12) 0.0368(4) Uani d . 1 . . O
O4 -0.2575(2) -0.08259(18) 0.43793(13) 0.0650(6) Uani d . 1 . . O
P1A 0.34728(5) -0.37810(4) 0.17411(4) 0.02045(11) Uani d . 1 . . P
C1A 0.4223(2) -0.25116(17) 0.04678(15) 0.0222(4) Uani d . 1 . . C
C2A 0.5659(2) -0.23516(19) 0.00322(17) 0.0317(5) Uani d . 1 . . C
H2A 0.6245 -0.2914 0.0396 0.047 Uiso calc R 1 . . H
C3A 0.6211(2) -0.1351(2) -0.09460(19) 0.0408(5) Uani d . 1 . . C
H3A 0.7168 -0.1242 -0.1238 0.061 Uiso calc R 1 . . H
C4A 0.5339(2) -0.0520(2) -0.14848(18) 0.0374(5) Uani d . 1 . . C
H4A 0.5712 0.0148 -0.2142 0.056 Uiso calc R 1 . . H
C5A 0.3917(2) -0.06712(19) -0.10557(17) 0.0334(5) Uani d . 1 . . C
H5A 0.3338 -0.0103 -0.1423 0.05 Uiso calc R 1 . . H
C6A 0.3350(2) -0.16620(18) -0.00825(16) 0.0273(4) Uani d . 1 . . C
H6A 0.2392 -0.1762 0.0204 0.041 Uiso calc R 1 . . H
C7A 0.2542(2) -0.31190(17) 0.28230(15) 0.0229(4) Uani d . 1 . . C
C8A 0.2097(2) -0.18183(17) 0.25765(16) 0.0264(4) Uani d . 1 . . C
H8A 0.2261 -0.1281 0.1846 0.04 Uiso calc R 1 . . H
C9A 0.1409(2) -0.13329(19) 0.34256(17) 0.0320(5) Uani d . 1 . . C
H9A 0.1129 -0.0462 0.3264 0.048 Uiso calc R 1 . . H
C10A 0.1137(2) -0.2128(2) 0.45063(17) 0.0356(5) Uani d . 1 . . C
H10A 0.0682 -0.1791 0.5071 0.053 Uiso calc R 1 . . H
C11A 0.1538(2) -0.3433(2) 0.47605(17) 0.0358(5) Uani d . 1 . . C
H11A 0.1325 -0.3974 0.5494 0.054 Uiso calc R 1 . . H
C12A 0.2253(2) -0.39271(19) 0.39234(16) 0.0295(5) Uani d . 1 . . C
H12A 0.2543 -0.4796 0.4091 0.044 Uiso calc R 1 . . H
C13A 0.2341(2) -0.46965(17) 0.15707(15) 0.0226(4) Uani d . 1 . . C
C14A 0.2341(2) -0.4539(2) 0.05239(16) 0.0314(5) Uani d . 1 . . C
H14A 0.2877 -0.3915 -0.0095 0.047 Uiso calc R 1 . . H
C15A 0.1530(2) -0.5328(2) 0.04103(18) 0.0385(5) Uani d . 1 . . C
H15A 0.1516 -0.5219 -0.0287 0.058 Uiso calc R 1 . . H
C16A 0.0757(2) -0.6257(2) 0.13143(19) 0.0370(5) Uani d . 1 . . C
H16A 0.0223 -0.6781 0.1231 0.055 Uiso calc R 1 . . H
C17A 0.0765(3) -0.6420(2) 0.23512(19) 0.0422(6) Uani d . 1 . . C
H17A 0.0249 -0.7065 0.2963 0.063 Uiso calc R 1 . . H
C18A 0.1534(2) -0.5630(2) 0.24884(17) 0.0379(5) Uani d . 1 . . C
H18A 0.1511 -0.5724 0.3192 0.057 Uiso calc R 1 . . H
C19A 0.4831(2) -0.48604(17) 0.21542(14) 0.0221(4) Uani d . 1 . . C
C20A 0.5033(2) -0.61234(18) 0.21257(15) 0.0268(4) Uani d . 1 . . C
H20A 0.4437 -0.6435 0.1913 0.04 Uiso calc R 1 . . H
C21A 0.6122(2) -0.69012(18) 0.24165(16) 0.0310(5) Uani d . 1 . . C
H21A 0.625 -0.7744 0.2408 0.047 Uiso calc R 1 . . H
C22A 0.7027(2) -0.64412(19) 0.27217(17) 0.0324(5) Uani d . 1 . . C
H22A 0.7757 -0.6975 0.2917 0.049 Uiso calc R 1 . . H
C23A 0.6846(2) -0.5185(2) 0.27366(17) 0.0327(5) Uani d . 1 . . C
H23A 0.7465 -0.4872 0.2927 0.049 Uiso calc R 1 . . H
C24A 0.5748(2) -0.44006(18) 0.24682(16) 0.0277(4) Uani d . 1 . . C
H24A 0.5614 -0.3566 0.2495 0.042 Uiso calc R 1 . . H

loop_
_atom_site_aniso_label
_atom_site_aniso_U_11
_atom_site_aniso_U_22
_atom_site_aniso_U_33
_atom_site_aniso_U_12
_atom_site_aniso_U_13
_atom_site_aniso_U_23
Ni1 0.0234(2) 0.01795(17) 0.02188(18) -0.00465(13) -0.00635(15) -0.00348(13)
S1 0.0391(3) 0.0200(2) 0.0245(2) -0.0090(2) -0.0049(2) -0.00522(19)
S2 0.0356(3) 0.0217(2) 0.0248(2) -0.0107(2) -0.0084(2) -0.00415(19)
C1 0.0463(14) 0.0255(10) 0.0236(10) -0.0115(10) -0.0085(10) -0.0046(8)
C2 0.0250(11) 0.0215(9) 0.0227(9) -0.0029(8) -0.0089(8) -0.0020(7)
C3 0.0243(11) 0.0236(9) 0.0233(9) -0.0030(8) -0.0107(8) -0.0030(8)
C4 0.0328(12) 0.0261(10) 0.0281(10) -0.0017(9) -0.0121(9) -0.0067(8)
C5 0.0586(18) 0.0769(18) 0.0318(13) -0.0430(15) 0.0080(12) -0.0122(13)
C6 0.122(3) 0.088(2) 0.0299(14) -0.055(2) 0.0086(16) -0.0292(15)
O1 0.0729(14) 0.0374(9) 0.0432(10) -0.0028(9) -0.0108(10) 0.0142(8)
O2 0.0365(10) 0.0516(9) 0.0297(8) -0.0220(8) -0.0046(7) -0.0062(7)
O3 0.0528(10) 0.0252(7) 0.0358(8) -0.0057(7) -0.0141(7) -0.0127(6)
O4 0.0927(15) 0.0741(12) 0.0284(9) -0.0553(12) 0.0102(9) -0.0241(9)
P1A 0.0205(3) 0.0211(2) 0.0185(2) -0.00291(19) -0.0059(2) -0.00487(18)
C1A 0.0235(11) 0.0213(9) 0.0206(9) -0.0032(8) -0.0060(8) -0.0060(7)
C2A 0.0241(11) 0.0303(10) 0.0333(11) -0.0020(9) -0.0097(9) -0.0022(9)
C3A 0.0253(12) 0.0416(12) 0.0404(13) -0.0091(10) -0.0045(10) -0.0003(10)
C4A 0.0411(14) 0.0298(11) 0.0302(11) -0.0107(10) -0.0084(10) 0.0026(9)
C5A 0.0345(13) 0.0300(10) 0.0322(11) -0.0017(9) -0.0169(10) -0.0008(9)
C6A 0.0232(11) 0.0300(10) 0.0266(10) -0.0012(8) -0.0090(9) -0.0064(8)
C7A 0.0216(10) 0.0256(9) 0.0227(9) -0.0021(8) -0.0082(8) -0.0082(8)
C8A 0.0278(12) 0.0249(9) 0.0247(10) -0.0032(8) -0.0088(9) -0.0054(8)
C9A 0.0321(13) 0.0294(10) 0.0369(12) 0.0042(9) -0.0121(10) -0.0156(9)
C10A 0.0355(13) 0.0456(12) 0.0314(11) 0.0057(10) -0.0098(10) -0.0236(10)
C11A 0.0384(14) 0.0418(12) 0.0216(10) 0.0011(10) -0.0078(10) -0.0078(9)
C12A 0.0322(12) 0.0299(10) 0.0244(10) 0.0039(9) -0.0112(9) -0.0076(8)
C13A 0.0197(10) 0.0238(9) 0.0229(9) -0.0022(8) -0.0058(8) -0.0070(7)
C14A 0.0304(12) 0.0390(11) 0.0249(10) -0.0110(9) -0.0037(9) -0.0120(9)
C15A 0.0387(14) 0.0509(13) 0.0338(12) -0.0092(11) -0.0101(10) -0.0214(10)
C16A 0.0295(12) 0.0390(12) 0.0499(14) -0.0084(10) -0.0090(11) -0.0240(11)
C17A 0.0378(14) 0.0425(13) 0.0410(13) -0.0206(11) -0.0083(11) -0.0047(10)
C18A 0.0367(14) 0.0476(13) 0.0264(11) -0.0178(11) -0.0080(10) -0.0045(9)
C19A 0.0215(10) 0.0236(9) 0.0184(9) -0.0013(8) -0.0050(8) -0.0054(7)
C20A 0.0299(12) 0.0260(9) 0.0227(10) -0.0028(8) -0.0066(9) -0.0074(8)
C21A 0.0331(12) 0.0245(10) 0.0292(11) 0.0043(9) -0.0065(9) -0.0081(8)
C22A 0.0251(12) 0.0350(11) 0.0281(10) 0.0062(9) -0.0077(9) -0.0049(9)
C23A 0.0286(12) 0.0373(11) 0.0335(11) -0.0012(9) -0.0147(10) -0.0090(9)
C24A 0.0292(12) 0.0272(10) 0.0290(10) -0.0006(8) -0.0120(9) -0.0100(8)

loop_
_atom_type_symbol
_atom_type_description
_atom_type_scat_dispersion_real
_atom_type_scat_dispersion_imag
_atom_type_scat_source
C C 0.0033 0.0016 'International Tables Vol C Tables 4.2.6.8 and 6.1.1.4'
H H 0 0 'International Tables Vol C Tables 4.2.6.8 and 6.1.1.4'
O O 0.0106 0.006 'International Tables Vol C Tables 4.2.6.8 and 6.1.1.4'
P P 0.1023 0.0942 'International Tables Vol C Tables 4.2.6.8 and 6.1.1.4'
S S 0.1246 0.1234 'International Tables Vol C Tables 4.2.6.8 and 6.1.1.4'
Ni Ni 0.3393 1.1124 'International Tables Vol C Tables 4.2.6.8 and 6.1.1.4'

loop_
_geom_angle_atom_site_label_1
_geom_angle_atom_site_label_2
_geom_angle_atom_site_label_3
_geom_angle_site_symmetry_1
_geom_angle_site_symmetry_3
_geom_angle
S2 Ni1 S2 2 . 180.000(18)
S2 Ni1 S1 2 2 91.24(2)
S2 Ni1 S1 . 2 88.76(2)
S2 Ni1 S1 2 . 88.76(2)
S2 Ni1 S1 . . 91.24(2)
S1 Ni1 S1 2 . 180.00(4)
C2 S1 Ni1 . . 103.60(6)
C3 S2 Ni1 . . 104.03(6)
O1 C1 O2 . . 123.0(2)
O1 C1 C2 . . 125.7(2)
O2 C1 C2 . . 111.19(17)
C3 C2 C1 . . 123.56(17)
C3 C2 S1 . . 121.55(14)
C1 C2 S1 . . 114.89(13)
C2 C3 C4 . . 124.38(17)
C2 C3 S2 . . 118.94(14)
C4 C3 S2 . . 116.58(13)
O3 C4 O4 . . 121.26(18)
O3 C4 C3 . . 125.41(18)
O4 C4 C3 . . 113.32(16)
O2 C5 H5B . . 109.5
O2 C5 H5C . . 109.5
H5B C5 H5C . . 109.5
O2 C5 H5D . . 109.5
H5B C5 H5D . . 109.5
H5C C5 H5D . . 109.5
O4 C6 H6B . . 109.5
O4 C6 H6C . . 109.5
H6B C6 H6C . . 109.5
O4 C6 H6D . . 109.5
H6B C6 H6D . . 109.5
H6C C6 H6D . . 109.5
C1 O2 C5 . . 115.13(19)
C4 O4 C6 . . 116.69(17)
C19A P1A C1A . . 109.68(9)
C19A P1A C7A . . 107.22(9)
C1A P1A C7A . . 110.37(8)
C19A P1A C13A . . 108.29(9)
C1A P1A C13A . . 110.36(9)
C7A P1A C13A . . 110.84(9)
C2A C1A C6A . . 119.71(17)
C2A C1A P1A . . 120.99(15)
C6A C1A P1A . . 119.29(14)
C3A C2A C1A . . 119.9(2)
C3A C2A H2A . . 120.1
C1A C2A H2A . . 120.1
C4A C3A C2A . . 119.9(2)
C4A C3A H3A . . 120.0
C2A C3A H3A . . 120.0
C3A C4A C5A . . 120.44(19)
C3A C4A H4A . . 119.8
C5A C4A H4A . . 119.8
C4A C5A C6A . . 120.4(2)
C4A C5A H5A . . 119.8
C6A C5A H5A . . 119.8
C5A C6A C1A . . 119.66(19)
C5A C6A H6A . . 120.2
C1A C6A H6A . . 120.2
C8A C7A C12A . . 119.79(17)
C8A C7A P1A . . 120.94(14)
C12A C7A P1A . . 119.27(14)
C9A C8A C7A . . 119.54(18)
C9A C8A H8A . . 120.2
C7A C8A H8A . . 120.2
C10A C9A C8A . . 120.47(18)
C10A C9A H9A . . 119.8
C8A C9A H9A . . 119.8
C9A C10A C11A . . 120.40(18)
C9A C10A H10A . . 119.8
C11A C10A H10A . . 119.8
C12A C11A C10A . . 119.86(19)
C12A C11A H11A . . 120.1
C10A C11A H11A . . 120.1
C11A C12A C7A . . 119.89(18)
C11A C12A H12A . . 120.1
C7A C12A H12A . . 120.1
C18A C13A C14A . . 119.82(17)
C18A C13A P1A . . 119.44(14)
C14A C13A P1A . . 120.60(14)
C13A C14A C15A . . 119.36(19)
C13A C14A H14A . . 120.3
C15A C14A H14A . . 120.3
C16A C15A C14A . . 120.50(19)
C16A C15A H15A . . 119.7
C14A C15A H15A . . 119.7
C15A C16A C17A . . 120.14(19)
C15A C16A H16A . . 119.9
C17A C16A H16A . . 119.9
C16A C17A C18A . . 120.5(2)
C16A C17A H17A . . 119.8
C18A C17A H17A . . 119.8
C17A C18A C13A . . 119.68(19)
C17A C18A H18A . . 120.2
C13A C18A H18A . . 120.2
C20A C19A C24A . . 119.55(18)
C20A C19A P1A . . 121.71(15)
C24A C19A P1A . . 118.68(14)
C21A C20A C19A . . 119.47(18)
C21A C20A H20A . . 120.3
C19A C20A H20A . . 120.3
C20A C21A C22A . . 120.76(18)
C20A C21A H21A . . 119.6
C22A C21A H21A . . 119.6
C21A C22A C23A . . 120.1(2)
C21A C22A H22A . . 119.9
C23A C22A H22A . . 119.9
C24A C23A C22A . . 119.97(19)
C24A C23A H23A . . 120.0
C22A C23A H23A . . 120.0
C23A C24A C19A . . 120.12(17)
C23A C24A H24A . . 119.9
C19A C24A H24A . . 119.9

loop_
_geom_bond_atom_site_label_1
_geom_bond_atom_site_label_2
_geom_bond_site_symmetry_2
_geom_bond_distance
_geom_bond_publ_flag
Ni1 S2 2 2.1805(6) ?
Ni1 S2 . 2.1805(6) ?
Ni1 S1 2 2.1818(7) ?
Ni1 S1 . 2.1818(7) ?
S1 C2 . 1.7322(19) ?
S2 C3 . 1.7562(19) ?
C1 O1 . 1.198(3) ?
C1 O2 . 1.339(3) ?
C1 C2 . 1.495(3) ?
C2 C3 . 1.361(3) ?
C3 C4 . 1.469(3) ?
C4 O3 . 1.210(2) ?
C4 O4 . 1.343(3) ?
C5 O2 . 1.443(3) ?
C5 H5B . 0.9600 ?
C5 H5C . 0.9600 ?
C5 H5D . 0.9600 ?
C6 O4 . 1.443(3) ?
C6 H6B . 0.9600 ?
C6 H6C . 0.9600 ?
C6 H6D . 0.9600 ?
P1A C19A . 1.794(2) ?
P1A C1A . 1.7952(19) ?
P1A C7A . 1.8007(18) ?
P1A C13A . 1.8014(19) ?
C1A C2A . 1.395(3) ?
C1A C6A . 1.396(3) ?
C2A C3A . 1.388(3) ?
C2A H2A . 0.9300 ?
C3A C4A . 1.379(3) ?
C3A H3A . 0.9300 ?
C4A C5A . 1.380(3) ?
C4A H4A . 0.9300 ?
C5A C6A . 1.382(3) ?
C5A H5A . 0.9300 ?
C6A H6A . 0.9300 ?
C7A C8A . 1.394(3) ?
C7A C12A . 1.397(3) ?
C8A C9A . 1.383(3) ?
C8A H8A . 0.9300 ?
C9A C10A . 1.373(3) ?
C9A H9A . 0.9300 ?
C10A C11A . 1.388(3) ?
C10A H10A . 0.9300 ?
C11A C12A . 1.379(3) ?
C11A H11A . 0.9300 ?
C12A H12A . 0.9300 ?
C13A C18A . 1.388(3) ?
C13A C14A . 1.390(3) ?
C14A C15A . 1.396(3) ?
C14A H14A . 0.9300 ?
C15A C16A . 1.364(3) ?
C15A H15A . 0.9300 ?
C16A C17A . 1.378(3) ?
C16A H16A . 0.9300 ?
C17A C18A . 1.384(3) ?
C17A H17A . 0.9300 ?
C18A H18A . 0.9300 ?
C19A C20A . 1.401(2) ?
C19A C24A . 1.405(3) ?
C20A C21A . 1.380(3) ?
C20A H20A . 0.9300 ?
C21A C22A . 1.386(3) ?
C21A H21A . 0.9300 ?
C22A C23A . 1.388(3) ?
C22A H22A . 0.9300 ?
C23A C24A . 1.380(3) ?
C23A H23A . 0.9300 ?
C24A H24A . 0.9300 ?
